data_6000450
loop_
_publ_author_name
'Wright, A. J.'
'Attfield, J. P.'

_publ_section_title
;
 Structural, magnetic, and ion-exchange properties of RbMnHP3O10
;
_journal_name_full 'Inorganic Chemistry'
_journal_page_first 3858
_journal_page_last 3861
_journal_paper_doi 10.1021/ic980212l
_journal_volume 37
_journal_year 1998
_chemical_formula_sum 'H Mn O10 P3 Rb'
_space_group_name_H-M_alt 'C 1 2/c 1'
_cell_angle_alpha 90.000
_cell_angle_beta 109.067
_cell_angle_gamma 90.000
_cell_length_a 12.1866
_cell_length_b 8.3586
_cell_length_c 9.0763
_cell_volume 873.82
_cod_database_code 6000450

loop_
_atom_site_label
_atom_site_fract_x
_atom_site_fract_y
_atom_site_fract_z
? ? ? ?
